data_7208790
loop_
_publ_author_name
'Zhu, Min'
'Su, Sheng-Qun'
'Song, Xue-Zhi'
'Hao, Zhao-Min'
'Song, Shu-Yan'
'Zhang, Hong-Jie'

_publ_section_title
;
 A series of POM/Ag-based hybrids: distinct forms and assembly of [AgxLy]
 complexes through combinational effects of POM and isomeric ligands
;
_journal_issue 20
_journal_name_full CrystEngComm
_journal_page_first 6452
_journal_paper_doi 10.1039/c2ce25979f
_journal_volume 14
_journal_year 2012
_chemical_formula_sum 'C56 H56 Ag4 N16 O40 Si W12'
_chemical_formula_weight 4258.82
_chemical_name_systematic
;
?
;
_space_group_IT_number 15
_symmetry_cell_setting monoclinic
_symmetry_space_group_name_Hall '-C 2yc'
_symmetry_space_group_name_H-M 'C 1 2/c 1'
_atom_sites_solution_hydrogens geom
_atom_sites_solution_primary direct
_atom_sites_solution_secondary difmap
_audit_creation_method SHELXL-97
_cell_angle_alpha 90.00
_cell_angle_beta 116.68
_cell_angle_gamma 90.00
_cell_formula_units_Z 4
_cell_length_a 25.7590(8)
_cell_length_b 13.5930(4)
_cell_length_c 27.1420(8)
_cell_measurement_reflns_used 6760
_cell_measurement_temperature 187(2)
_cell_measurement_theta_max 26.08
_cell_measurement_theta_min 1.68
_cell_volume 8491.7(4)
_computing_cell_refinement 'Bruker SAINT'
_computing_data_collection 'Bruker APEX2'
_computing_data_reduction 'Bruker SAINT'
_computing_molecular_graphics 'Bruker SHELXTL'
_computing_publication_material 'Bruker SHELXTL'
_computing_structure_refinement 'SHELXL-97 (Sheldrick, 1997)'
_computing_structure_solution 'SHELXS-97 (Sheldrick, 1990)'
_diffrn_ambient_temperature 187(2)
_diffrn_detector_area_resol_mean 10.0
_diffrn_measured_fraction_theta_full 0.998
_diffrn_measured_fraction_theta_max 0.998
_diffrn_measurement_device_type 'Bruker APEX-II CCD'
_diffrn_measurement_method '\f and \w scans'
_diffrn_radiation_monochromator graphite
_diffrn_radiation_source 'fine-focus sealed tube'
_diffrn_radiation_type MoK\a
_diffrn_radiation_wavelength 0.71069
_diffrn_reflns_av_R_equivalents 0.0350
_diffrn_reflns_av_sigmaI/netI 0.0416
_diffrn_reflns_limit_h_max 31
_diffrn_reflns_limit_h_min -31
_diffrn_reflns_limit_k_max 16
_diffrn_reflns_limit_k_min -16
_diffrn_reflns_limit_l_max 33
_diffrn_reflns_limit_l_min -18
_diffrn_reflns_number 23156
_diffrn_reflns_theta_full 26.08
_diffrn_reflns_theta_max 26.08
_diffrn_reflns_theta_min 1.68
_exptl_absorpt_coefficient_mu 17.186
_exptl_absorpt_correction_T_max 0.127
_exptl_absorpt_correction_T_min 0.046
_exptl_absorpt_correction_type multi-scan
_exptl_absorpt_process_details 'SADABS, Sheldrick, 1996'
_exptl_crystal_colour yellow
_exptl_crystal_density_diffrn 3.331
_exptl_crystal_density_method 'not measured'
_exptl_crystal_description block
_exptl_crystal_F_000 7656.0
_exptl_crystal_size_max 0.20
_exptl_crystal_size_mid 0.16
_exptl_crystal_size_min 0.12
_refine_diff_density_max 1.719
_refine_diff_density_min -2.127
_refine_diff_density_rms 0.257
_refine_ls_extinction_method none
_refine_ls_goodness_of_fit_ref 1.020
_refine_ls_hydrogen_treatment constr
_refine_ls_matrix_type full
_refine_ls_number_parameters 564
_refine_ls_number_reflns 8393
_refine_ls_number_restraints 18
_refine_ls_restrained_S_all 1.023
_refine_ls_R_factor_all 0.0446
_refine_ls_R_factor_gt 0.0326
_refine_ls_shift/su_max 0.023
_refine_ls_shift/su_mean 0.001
_refine_ls_structure_factor_coef Fsqd
_refine_ls_weighting_details 'calc w=1/[\s^2^(Fo^2^)+(0.0300P)^2^+68.5352P] where P=(Fo^2^+2Fc^2^)/3'
_refine_ls_weighting_scheme calc
_refine_ls_wR_factor_gt 0.0708
_refine_ls_wR_factor_ref 0.0763
_reflns_number_gt 6760
_reflns_number_total 8407
_reflns_threshold_expression >2sigma(I)
_cod_data_source_file c2ce25979f.txt
_cod_data_source_block 1
_cod_original_sg_symbol_H-M 'C 2/c'
_cod_database_code 7208790

loop_
_symmetry_equiv_pos_as_xyz
'x, y, z'
'-x, y, -z+1/2'
'x+1/2, y+1/2, z'
'-x+1/2, y+1/2, -z+1/2'
'-x, -y, -z'
'x, -y, z-1/2'
'-x+1/2, -y+1/2, -z'
'x+1/2, -y+1/2, z-1/2'

loop_
_atom_site_label
_atom_site_type_symbol
_atom_site_fract_x
_atom_site_fract_y
_atom_site_fract_z
_atom_site_U_iso_or_equiv
_atom_site_adp_type
_atom_site_occupancy
_atom_site_symmetry_multiplicity
_atom_site_calc_flag
_atom_site_refinement_flags
Si1 Si 0.0000 0.12815(19) 0.2500 0.0096(5) Uani 1 2 d S
W1 W 0.024183(15) 0.12817(2) 0.388297(13) 0.02372(9) Uani 1 1 d .
W2 W 0.119313(14) -0.00225(2) 0.350695(13) 0.01815(8) Uani 1 1 d .
W3 W -0.094595(14) 0.25918(2) 0.288122(13) 0.01910(8) Uani 1 1 d .
W4 W 0.0000 -0.13183(3) 0.2500 0.02385(11) Uani 1 2 d S
W5 W 0.0000 0.38850(3) 0.2500 0.03007(13) Uani 1 2 d S
W6 W -0.095035(15) -0.00056(3) 0.287779(15) 0.02796(10) Uani 1 1 d .
W7 W 0.119084(15) 0.25709(3) 0.350473(15) 0.02979(10) Uani 1 1 d .
Ag1 Ag 0.25046(3) -0.11760(4) 0.32321(3) 0.03601(17) Uani 1 1 d .
Ag2 Ag -0.06566(3) -0.05196(5) 0.44506(3) 0.03477(17) Uani 1 1 d .
N1 N 0.2928(3) 0.1814(5) 0.3241(3) 0.0236(15) Uani 1 1 d .
N2 N 0.2176(3) -0.2600(5) 0.3160(3) 0.0373(19) Uani 1 1 d .
N3 N 0.2870(3) 0.0215(5) 0.3296(3) 0.0340(18) Uani 1 1 d .
N4 N 0.2134(3) -0.4210(5) 0.3110(3) 0.0291(17) Uani 1 1 d .
N5 N -0.0949(3) 0.0842(5) 0.4596(3) 0.0347(18) Uani 1 1 d .
N6 N -0.0353(3) -0.1901(6) 0.4309(3) 0.0347(18) Uani 1 1 d .
N7 N -0.1279(3) 0.1999(5) 0.4951(3) 0.0373(19) Uani 1 1 d .
N8 N -0.0103(4) 0.3024(6) 0.5915(3) 0.040(2) Uani 1 1 d .
O1A O 0.0562(5) 0.3359(8) 0.3174(5) 0.024(2) Uiso 0.50 1 d P
O1B O 0.0715(5) 0.3832(8) 0.3164(5) 0.023(2) Uiso 0.50 1 d P
O2A O -0.1454(5) 0.2837(8) 0.2096(4) 0.018(2) Uiso 0.50 1 d P
O2B O -0.1280(5) 0.2443(8) 0.2113(4) 0.019(2) Uiso 0.50 1 d P
O3 O 0.0492(4) 0.1242(6) 0.3142(4) 0.0074(18) Uiso 0.50 1 d P
O4A O -0.1160(5) 0.1233(7) 0.2750(5) 0.019(2) Uiso 0.50 1 d P
O4B O -0.1305(5) 0.1329(7) 0.2904(5) 0.020(2) Uiso 0.50 1 d P
O5A O -0.0403(5) 0.2328(8) 0.3649(4) 0.017(2) Uiso 0.50 1 d P
O5B O -0.0287(5) 0.2172(8) 0.3505(5) 0.021(3) Uiso 0.50 1 d P
O6 O -0.0401(4) 0.2259(7) 0.2398(4) 0.016(2) Uiso 0.50 1 d P
O7A O -0.0401(4) 0.0362(7) 0.3674(4) 0.018(2) Uiso 0.50 1 d P
O7B O -0.0283(5) 0.0254(7) 0.3481(4) 0.019(2) Uiso 0.50 1 d P
O8A O 0.0670(5) 0.2291(7) 0.3752(5) 0.018(2) Uiso 0.50 1 d P
O8B O 0.0876(5) 0.2198(7) 0.4054(4) 0.017(2) Uiso 0.50 1 d P
O9A O -0.1285(5) 0.0112(8) 0.2131(4) 0.016(2) Uiso 0.50 1 d P
O9B O -0.1450(5) -0.0322(8) 0.2065(4) 0.019(2) Uiso 0.50 1 d P
O10 O -0.1411(3) 0.3180(5) 0.3058(3) 0.057(2) Uiso 1 1 d .
O11A O 0.1373(4) 0.1343(7) 0.3490(4) 0.011(2) Uiso 0.50 1 d P
O11B O 0.1598(5) 0.1226(7) 0.3755(5) 0.016(2) Uiso 0.50 1 d P
O12A O 0.0668(5) 0.0346(8) 0.3788(5) 0.018(2) Uiso 0.50 1 d P
O12B O 0.0874(5) 0.0232(8) 0.4030(5) 0.023(3) Uiso 0.50 1 d P
O13 O -0.0302(4) 0.1310(6) 0.2901(4) 0.012(2) Uiso 0.50 1 d P
O14 O 0.0000 -0.2532(6) 0.2500 0.055(3) Uani 1 2 d S
O15 O -0.1401(2) -0.0623(4) 0.3062(2) 0.0337(14) Uani 1 1 d .
O16A O 0.0263(6) 0.1159(9) 0.4508(5) 0.022(3) Uiso 0.50 1 d P
O16B O 0.0446(6) 0.1379(9) 0.4567(5) 0.024(3) Uiso 0.50 1 d P
O17 O 0.1740(3) 0.3176(5) 0.3980(2) 0.0342(15) Uani 1 1 d .
O18 O 0.0410(4) 0.0310(7) 0.2638(4) 0.012(2) Uiso 0.50 1 d P
O19A O 0.0396(5) 0.3427(9) 0.2159(5) 0.024(3) Uiso 0.50 1 d P
O19B O 0.0553(5) 0.3796(8) 0.2126(5) 0.024(3) Uiso 0.50 1 d P
O20 O 0.1751(3) -0.0648(6) 0.3982(3) 0.056(2) Uani 1 1 d U
O21A O -0.0554(5) -0.1281(8) 0.2804(4) 0.018(2) Uiso 0.50 1 d P
O21B O -0.0397(4) -0.0788(8) 0.2886(4) 0.017(2) Uiso 0.50 1 d P
O22A O 0.0726(5) -0.1238(8) 0.3241(4) 0.016(2) Uiso 0.50 1 d P
O22B O 0.0561(5) -0.0866(8) 0.3123(5) 0.020(3) Uiso 0.50 1 d P
O23 O 0.0000 0.5115(6) 0.2500 0.052(3) Uani 1 2 d SU
C1 C 0.2450(4) -0.3411(5) 0.3147(4) 0.0269(19) Uani 1 1 d .
H1 H 0.2818 -0.3425 0.3162 0.032 Uiso 1 1 calc R
C2 C 0.1660(4) -0.2904(7) 0.3138(5) 0.047(3) Uani 1 1 d .
H2 H 0.1378 -0.2491 0.3151 0.056 Uiso 1 1 calc R
C3 C 0.3417(4) 0.0453(7) 0.3350(4) 0.040(2) Uani 1 1 d .
H3 H 0.3709 0.0007 0.3397 0.049 Uiso 1 1 calc R
C4 C 0.3454(4) 0.1444(6) 0.3323(4) 0.035(2) Uani 1 1 d .
H4 H 0.3775 0.1802 0.3354 0.042 Uiso 1 1 calc R
C5 C 0.2624(4) -0.5692(5) 0.3668(3) 0.0233(18) Uani 1 1 d U
C6 C 0.2679(4) 0.4773(7) 0.4140(4) 0.036(2) Uani 1 1 d .
H6 H 0.2532 0.5405 0.4117 0.043 Uiso 1 1 calc R
C7 C 0.2949(4) 0.4312(7) 0.4647(4) 0.035(2) Uani 1 1 d .
H7 H 0.2984 0.4636 0.4962 0.043 Uiso 1 1 calc R
C8 C 0.3109(4) 0.2894(7) 0.4217(4) 0.032(2) Uani 1 1 d .
H8 H 0.3253 0.2258 0.4245 0.039 Uiso 1 1 calc R
C9 C 0.2761(4) 0.2853(5) 0.3176(4) 0.0260(19) Uani 1 1 d .
H9A H 0.2356 0.2904 0.2908 0.031 Uiso 1 1 calc R
H9B H 0.2989 0.3201 0.3029 0.031 Uiso 1 1 calc R
C10 C 0.2317(4) -0.5225(6) 0.3105(4) 0.031(2) Uani 1 1 d .
H10A H 0.2574 -0.5240 0.2932 0.038 Uiso 1 1 calc R
H10B H 0.1978 -0.5616 0.2881 0.038 Uiso 1 1 calc R
C11 C 0.2839(3) 0.3354(6) 0.3700(3) 0.0231(18) Uani 1 1 d .
C12 C 0.1620(4) -0.3890(7) 0.3095(4) 0.041(2) Uani 1 1 d .
H12 H 0.1308 -0.4278 0.3061 0.049 Uiso 1 1 calc R
C13 C -0.1316(5) 0.2360(8) 0.4466(4) 0.049(3) Uani 1 1 d .
H13 H -0.1460 0.2969 0.4308 0.059 Uiso 1 1 calc R
C14 C -0.1100(4) 0.1657(8) 0.4265(4) 0.045(3) Uani 1 1 d .
H14 H -0.1059 0.1714 0.3943 0.053 Uiso 1 1 calc R
C15 C -0.1075(4) 0.1080(6) 0.5000(4) 0.034(2) Uani 1 1 d .
H15 H -0.1029 0.0657 0.5286 0.041 Uiso 1 1 calc R
C16 C -0.0963(5) 0.4041(8) 0.5720(4) 0.049(3) Uani 1 1 d .
C17 C -0.0457(5) 0.3493(9) 0.6164(4) 0.058(3) Uani 1 1 d .
H17A H -0.0217 0.3946 0.6453 0.070 Uiso 1 1 calc R
H17B H -0.0600 0.2991 0.6326 0.070 Uiso 1 1 calc R
C18 C -0.1443(5) 0.3555(7) 0.5327(4) 0.043(3) Uani 1 1 d .
C19 C -0.0929(5) 0.5054(8) 0.5695(4) 0.055(3) Uani 1 1 d .
H19 H -0.0608 0.5375 0.5964 0.066 Uiso 1 1 calc R
C20 C -0.1517(5) 0.2471(7) 0.5304(5) 0.054(3) Uani 1 1 d .
H20A H -0.1927 0.2316 0.5158 0.065 Uiso 1 1 calc R
H20B H -0.1320 0.2205 0.5674 0.065 Uiso 1 1 calc R
C21 C -0.1884(5) 0.4116(8) 0.4929(4) 0.048(3) Uani 1 1 d .
H21 H -0.2220 0.3810 0.4673 0.057 Uiso 1 1 calc R
C22 C -0.1824(5) 0.5140(8) 0.4911(5) 0.054(3) Uani 1 1 d .
H22 H -0.2114 0.5504 0.4634 0.065 Uiso 1 1 calc R
C23 C -0.1350(5) 0.5599(8) 0.5290(5) 0.053(3) Uani 1 1 d .
H23 H -0.1310 0.6278 0.5277 0.064 Uiso 1 1 calc R
C24 C 0.2593(4) 0.1053(6) 0.3232(4) 0.0257(19) Uani 1 1 d .
H24 H 0.2214 0.1111 0.3186 0.031 Uiso 1 1 calc R
C25 C -0.0352(4) -0.2752(7) 0.4571(4) 0.036(2) Uani 1 1 d .
H25 H -0.0522 -0.2836 0.4806 0.043 Uiso 1 1 calc R
C26 C 0.0071(5) 0.3456(7) 0.5561(4) 0.045(3) Uani 1 1 d .
H26 H 0.0008 0.4104 0.5437 0.054 Uiso 1 1 calc R
C27 C 0.0081(4) 0.2104(7) 0.5986(4) 0.039(2) Uani 1 1 d .
H27 H 0.0025 0.1657 0.6216 0.047 Uiso 1 1 calc R
C28 C 0.3163(4) 0.3383(7) 0.4686(4) 0.040(2) Uani 1 1 d .
H28 H 0.3347 0.3077 0.5028 0.048 Uiso 1 1 calc R

loop_
_atom_site_aniso_label
_atom_site_aniso_U_11
_atom_site_aniso_U_22
_atom_site_aniso_U_33
_atom_site_aniso_U_23
_atom_site_aniso_U_13
_atom_site_aniso_U_12
Si1 0.0083(13) 0.0104(12) 0.0104(13) 0.000 0.0044(11) 0.000
W1 0.0314(2) 0.02948(18) 0.01344(16) -0.00387(14) 0.01283(15) -0.01131(15)
W2 0.01286(17) 0.02343(17) 0.01664(16) 0.00486(12) 0.00527(13) 0.00509(12)
W3 0.01914(18) 0.02117(16) 0.02188(17) 0.00016(13) 0.01356(14) 0.00553(13)
W4 0.0367(3) 0.0125(2) 0.0316(3) 0.000 0.0235(2) 0.000
W5 0.0426(3) 0.0116(2) 0.0274(3) 0.000 0.0081(2) 0.000
W6 0.01453(18) 0.0394(2) 0.0320(2) 0.01757(16) 0.01229(16) -0.00066(14)
W7 0.01537(18) 0.0392(2) 0.0334(2) -0.02335(16) 0.00973(16) -0.00847(15)
Ag1 0.0448(4) 0.0143(3) 0.0459(4) -0.0009(3) 0.0177(4) -0.0020(3)
Ag2 0.0433(4) 0.0338(4) 0.0325(4) -0.0008(3) 0.0218(3) 0.0011(3)
N1 0.020(4) 0.019(3) 0.034(4) -0.002(3) 0.014(3) -0.004(3)
N2 0.045(5) 0.013(3) 0.056(5) -0.004(3) 0.025(4) 0.001(3)
N3 0.036(5) 0.024(4) 0.039(4) -0.002(3) 0.014(4) 0.001(3)
N4 0.038(5) 0.016(3) 0.039(4) -0.003(3) 0.022(4) 0.000(3)
N5 0.031(4) 0.036(4) 0.040(5) 0.004(4) 0.017(4) -0.002(4)
N6 0.036(5) 0.043(5) 0.025(4) -0.001(3) 0.013(4) 0.006(4)
N7 0.036(5) 0.032(4) 0.050(5) 0.011(4) 0.025(4) 0.002(4)
N8 0.050(5) 0.048(5) 0.022(4) 0.009(4) 0.016(4) 0.022(4)
O14 0.091(9) 0.015(4) 0.041(6) 0.000 0.013(6) 0.000
O15 0.017(3) 0.045(4) 0.038(4) 0.007(3) 0.012(3) -0.007(3)
O17 0.026(3) 0.048(4) 0.032(3) -0.022(3) 0.016(3) -0.017(3)
O20 0.024(4) 0.076(5) 0.056(4) 0.046(4) 0.008(3) 0.010(3)
O23 0.085(7) 0.023(4) 0.070(6) 0.000 0.055(5) 0.000
C1 0.026(5) 0.013(4) 0.037(5) -0.002(3) 0.009(4) 0.001(3)
C2 0.037(6) 0.030(5) 0.082(8) -0.003(5) 0.036(6) 0.002(4)
C3 0.024(5) 0.034(5) 0.064(7) -0.001(5) 0.020(5) 0.001(4)
C4 0.027(5) 0.024(5) 0.055(6) -0.004(4) 0.019(5) -0.002(4)
C5 0.026(4) 0.015(4) 0.033(4) -0.008(3) 0.017(4) -0.010(3)
C6 0.037(6) 0.028(5) 0.049(6) -0.006(4) 0.024(5) -0.007(4)
C7 0.027(5) 0.049(6) 0.029(5) -0.015(4) 0.011(4) -0.016(4)
C8 0.030(5) 0.031(5) 0.038(5) 0.003(4) 0.017(4) 0.003(4)
C9 0.029(5) 0.008(4) 0.043(5) 0.001(3) 0.017(4) -0.001(3)
C10 0.044(6) 0.012(4) 0.043(5) 0.000(4) 0.024(5) -0.001(4)
C11 0.018(4) 0.019(4) 0.033(5) -0.009(3) 0.012(4) -0.009(3)
C12 0.033(6) 0.031(5) 0.071(7) -0.001(5) 0.035(6) 0.000(4)
C13 0.049(7) 0.050(6) 0.054(7) 0.012(5) 0.028(6) 0.012(5)
C14 0.042(6) 0.058(7) 0.039(6) 0.003(5) 0.023(5) 0.008(5)
C15 0.038(6) 0.032(5) 0.044(6) 0.001(4) 0.030(5) -0.004(4)
C16 0.075(9) 0.047(6) 0.033(6) -0.002(5) 0.031(6) 0.023(6)
C17 0.072(8) 0.080(8) 0.026(5) 0.007(5) 0.024(6) 0.037(7)
C18 0.049(7) 0.046(6) 0.049(6) 0.009(5) 0.035(6) 0.014(5)
C19 0.068(8) 0.049(7) 0.041(6) -0.017(5) 0.017(6) 0.018(6)
C20 0.060(8) 0.053(7) 0.076(8) 0.000(6) 0.054(7) 0.003(6)
C21 0.042(6) 0.062(7) 0.048(6) 0.002(5) 0.028(6) 0.024(5)
C22 0.064(8) 0.058(7) 0.041(6) 0.014(5) 0.024(6) 0.039(6)
C23 0.069(8) 0.046(6) 0.050(7) 0.010(5) 0.031(7) 0.024(6)
C24 0.022(5) 0.020(4) 0.040(5) 0.001(4) 0.018(4) -0.006(3)
C25 0.039(6) 0.037(5) 0.034(5) 0.003(4) 0.020(5) 0.004(4)
C26 0.051(7) 0.031(5) 0.047(6) 0.006(5) 0.017(6) 0.001(5)
C27 0.040(6) 0.050(6) 0.025(5) 0.010(4) 0.013(4) 0.024(5)
C28 0.025(5) 0.045(6) 0.036(6) 0.001(5) 0.001(4) -0.001(4)

loop_
_atom_type_symbol
_atom_type_description
_atom_type_scat_dispersion_real
_atom_type_scat_dispersion_imag
_atom_type_scat_source
C C 0.0033 0.0016 'International Tables Vol C Tables 4.2.6.8 and 6.1.1.4'
H H 0.0000 0.0000 'International Tables Vol C Tables 4.2.6.8 and 6.1.1.4'
N N 0.0061 0.0033 'International Tables Vol C Tables 4.2.6.8 and 6.1.1.4'
O O 0.0106 0.0060 'International Tables Vol C Tables 4.2.6.8 and 6.1.1.4'
Si Si 0.0817 0.0704 'International Tables Vol C Tables 4.2.6.8 and 6.1.1.4'
Ag Ag -0.8971 1.1015 'International Tables Vol C Tables 4.2.6.8 and 6.1.1.4'
W W -0.8490 6.8722 'International Tables Vol C Tables 4.2.6.8 and 6.1.1.4'

loop_
_geom_angle_atom_site_label_1
_geom_angle_atom_site_label_2
_geom_angle_atom_site_label_3
_geom_angle
_geom_angle_site_symmetry_1
_geom_angle_site_symmetry_3
O13 Si1 O13 177.2(6) 2 .
O13 Si1 O6 68.4(5) 2 2
O13 Si1 O6 109.2(5) . 2
O13 Si1 O6 109.2(5) 2 .
O13 Si1 O6 68.4(5) . .
O6 Si1 O6 70.6(7) 2 .
O13 Si1 O18 73.3(4) 2 .
O13 Si1 O18 109.1(5) . .
O6 Si1 O18 109.1(5) 2 .
O6 Si1 O18 176.9(5) . .
O13 Si1 O18 109.1(5) 2 2
O13 Si1 O18 73.3(5) . 2
O6 Si1 O18 176.9(5) 2 2
O6 Si1 O18 109.1(5) . 2
O18 Si1 O18 71.4(6) . 2
O13 Si1 O3 110.2(5) 2 .
O13 Si1 O3 69.9(5) . .
O6 Si1 O3 73.4(5) 2 .
O6 Si1 O3 109.8(5) . .
O18 Si1 O3 67.4(4) . .
O18 Si1 O3 109.4(4) 2 .
O13 Si1 O3 69.9(5) 2 2
O13 Si1 O3 110.2(5) . 2
O6 Si1 O3 109.8(5) 2 2
O6 Si1 O3 73.4(5) . 2
O18 Si1 O3 109.4(4) . 2
O18 Si1 O3 67.4(4) 2 2
O3 Si1 O3 176.3(6) . 2
O16A W1 O16B 17.7(5) . .
O16A W1 O5B 108.7(6) . .
O16B W1 O5B 111.3(6) . .
O16A W1 O12A 109.5(5) . .
O16B W1 O12A 107.9(6) . .
O5B W1 O12A 140.7(5) . .
O16A W1 O8A 120.3(6) . .
O16B W1 O8A 103.3(6) . .
O5B W1 O8A 75.9(5) . .
O12A W1 O8A 92.4(5) . .
O16A W1 O7B 101.4(6) . .
O16B W1 O7B 118.4(6) . .
O5B W1 O7B 90.4(5) . .
O12A W1 O7B 73.6(5) . .
O8A W1 O7B 138.3(5) . .
O16A W1 O8B 100.3(6) . .
O16B W1 O8B 82.7(6) . .
O5B W1 O8B 92.7(5) . .
O12A W1 O8B 89.2(5) . .
O8A W1 O8B 22.9(4) . .
O7B W1 O8B 155.8(4) . .
O16A W1 O7A 82.4(6) . .
O16B W1 O7A 100.1(6) . .
O5B W1 O7A 86.4(5) . .
O12A W1 O7A 89.9(5) . .
O8A W1 O7A 154.6(5) . .
O7B W1 O7A 21.8(3) . .
O8B W1 O7A 177.3(4) . .
O16A W1 O12B 94.1(5) . .
O16B W1 O12B 90.7(5) . .
O5B W1 O12B 157.2(5) . .
O12A W1 O12B 17.5(4) . .
O8A W1 O12B 93.5(4) . .
O7B W1 O12B 84.2(5) . .
O8B W1 O12B 83.7(4) . .
O7A W1 O12B 96.1(4) . .
O16A W1 O5A 92.1(5) . .
O16B W1 O5A 95.5(5) . .
O5B W1 O5A 16.7(4) . .
O12A W1 O5A 156.6(5) . .
O8A W1 O5A 84.2(4) . .
O7B W1 O5A 93.7(4) . .
O8B W1 O5A 96.1(4) . .
O7A W1 O5A 83.7(4) . .
O12B W1 O5A 173.8(5) . .
O16A W1 O3 162.8(5) . .
O16B W1 O3 149.6(5) . .
O5B W1 O3 87.5(4) . .
O12A W1 O3 55.9(4) . .
O8A W1 O3 56.8(4) . .
O7B W1 O3 83.8(4) . .
O8B W1 O3 72.4(4) . .
O7A W1 O3 105.0(4) . .
O12B W1 O3 69.9(4) . .
O5A W1 O3 104.1(4) . .
O16A W1 O13 149.8(5) . .
O16B W1 O13 163.7(5) . .
O5B W1 O13 55.1(4) . .
O12A W1 O13 86.6(4) . .
O8A W1 O13 83.0(4) . .
O7B W1 O13 57.7(4) . .
O8B W1 O13 105.4(4) . .
O7A W1 O13 71.9(4) . .
O12B W1 O13 104.1(4) . .
O5A W1 O13 70.0(4) . .
O3 W1 O13 45.7(3) . .
O20 W2 O9A 110.2(4) . 2
O20 W2 O22B 110.4(5) . .
O9A W2 O22B 89.1(4) 2 .
O20 W2 O12A 110.2(4) . .
O9A W2 O12A 139.6(5) 2 .
O22B W2 O12A 77.7(5) . .
O20 W2 O11A 112.2(4) . .
O9A W2 O11A 75.5(4) 2 .
O22B W2 O11A 137.4(5) . .
O12A W2 O11A 88.7(4) . .
O20 W2 O11B 92.0(4) . .
O9A W2 O11B 88.0(4) 2 .
O22B W2 O11B 157.0(5) . .
O12A W2 O11B 89.9(4) . .
O11A W2 O11B 21.1(3) . .
O20 W2 O12B 91.4(4) . .
O9A W2 O12B 157.7(5) 2 .
O22B W2 O12B 88.2(5) . .
O12A W2 O12B 19.3(4) . .
O11A W2 O12B 91.8(4) . .
O11B W2 O12B 85.9(4) . .
O20 W2 O9B 91.5(4) . 2
O9A W2 O9B 20.7(4) 2 2
O22B W2 O9B 87.2(4) . 2
O12A W2 O9B 156.8(5) . 2
O11A W2 O9B 90.6(4) . 2
O11B W2 O9B 97.7(4) . 2
O12B W2 O9B 175.2(5) . 2
O20 W2 O22A 91.6(4) . .
O9A W2 O22A 93.1(4) 2 .
O22B W2 O22A 19.0(4) . .
O12A W2 O22A 86.5(4) . .
O11A W2 O22A 155.9(5) . .
O11B W2 O22A 175.6(4) . .
O12B W2 O22A 91.5(4) . .
O9B W2 O22A 84.6(4) 2 .
O20 W2 O18 157.4(4) . .
O9A W2 O18 57.2(4) 2 .
O22B W2 O18 54.8(4) . .
O12A W2 O18 84.7(4) . .
O11A W2 O18 84.2(4) . .
O11B W2 O18 105.3(4) . .
O12B W2 O18 104.0(4) . .
O9B W2 O18 72.1(4) 2 .
O22A W2 O18 71.8(4) . .
O20 W2 O3 157.6(4) . .
O9A W2 O3 86.0(4) 2 .
O22B W2 O3 84.4(4) . .
O12A W2 O3 55.1(4) . .
O11A W2 O3 55.5(4) . .
O11B W2 O3 72.6(4) . .
O12B W2 O3 71.7(4) . .
O9B W2 O3 106.4(4) 2 .
O22A W2 O3 103.2(4) . .
O18 W2 O3 45.0(3) . .
O10 W3 O2B 109.9(4) . .
O10 W3 O5B 111.1(4) . .
O2B W3 O5B 138.7(5) . .
O10 W3 O19A 112.8(5) . 2
O2B W3 O19A 88.9(5) . 2
O5B W3 O19A 80.5(5) . 2
O10 W3 O19B 92.5(4) . 2
O2B W3 O19B 93.5(5) . 2
O5B W3 O19B 90.1(5) . 2
O19A W3 O19B 20.4(4) 2 2
O10 W3 O4A 109.3(4) . .
O2B W3 O4A 74.8(5) . .
O5B W3 O4A 86.7(5) . .
O19A W3 O4A 137.9(5) 2 .
O19B W3 O4A 157.6(5) 2 .
O10 W3 O5A 92.5(4) . .
O2B W3 O5A 156.6(5) . .
O5B W3 O5A 18.7(4) . .
O19A W3 O5A 88.6(5) 2 .
O19B W3 O5A 92.2(5) 2 .
O4A W3 O5A 91.7(4) . .
O10 W3 O4B 90.0(4) . .
O2B W3 O4B 87.3(5) . .
O5B W3 O4B 87.3(5) . .
O19A W3 O4B 156.8(5) 2 .
O19B W3 O4B 176.9(5) 2 .
O4A W3 O4B 20.4(4) . .
O5A W3 O4B 85.9(4) . .
O10 W3 O2A 91.0(4) . .
O2B W3 O2A 20.4(4) . .
O5B W3 O2A 157.8(5) . .
O19A W3 O2A 89.2(5) 2 .
O19B W3 O2A 86.7(5) 2 .
O4A W3 O2A 88.0(5) . .
O5A W3 O2A 176.4(5) . .
O4B W3 O2A 95.1(4) . .
O10 W3 O6 158.5(3) . .
O2B W3 O6 56.7(4) . .
O5B W3 O6 85.4(4) . .
O19A W3 O6 54.8(4) 2 .
O19B W3 O6 73.2(4) 2 .
O4A W3 O6 84.5(4) . .
O5A W3 O6 103.8(4) . .
O4B W3 O6 104.9(4) . .
O2A W3 O6 72.6(4) . .
O10 W3 O13 156.6(3) . .
O2B W3 O13 85.0(4) . .
O5B W3 O13 54.4(4) . .
O19A W3 O13 84.7(4) 2 .
O19B W3 O13 104.9(4) 2 .
O4A W3 O13 55.9(4) . .
O5A W3 O13 71.6(4) . .
O4B W3 O13 72.2(4) . .
O2A W3 O13 105.4(4) . .
O6 W3 O13 44.9(3) . .
O14 W4 O22B 110.3(4) . .
O14 W4 O22B 110.3(4) . 2
O22B W4 O22B 139.4(8) . 2
O14 W4 O21B 112.2(3) . 2
O22B W4 O21B 89.1(5) . 2
O22B W4 O21B 75.7(5) 2 2
O14 W4 O21B 112.2(3) . .
O22B W4 O21B 75.7(5) . .
O22B W4 O21B 89.1(5) 2 .
O21B W4 O21B 135.6(6) 2 .
O14 W4 O21A 91.5(3) . 2
O22B W4 O21A 87.5(4) . 2
O22B W4 O21A 91.5(5) 2 2
O21B W4 O21A 22.8(3) 2 2
O21B W4 O21A 154.4(5) . 2
O14 W4 O21A 91.5(3) . .
O22B W4 O21A 91.5(5) . .
O22B W4 O21A 87.5(4) 2 .
O21B W4 O21A 154.4(5) 2 .
O21B W4 O21A 22.8(3) . .
O21A W4 O21A 177.0(6) 2 .
O14 W4 O22A 93.1(3) . 2
O22B W4 O22A 156.3(6) . 2
O22B W4 O22A 17.6(4) 2 2
O21B W4 O22A 85.3(4) 2 2
O21B W4 O22A 92.4(4) . 2
O21A W4 O22A 95.8(4) 2 2
O21A W4 O22A 84.0(4) . 2
O14 W4 O22A 93.1(3) . .
O22B W4 O22A 17.6(4) . .
O22B W4 O22A 156.3(6) 2 .
O21B W4 O22A 92.4(4) 2 .
O21B W4 O22A 85.3(4) . .
O21A W4 O22A 84.0(4) 2 .
O21A W4 O22A 95.8(4) . .
O22A W4 O22A 173.9(6) 2 .
O14 W4 O18 156.8(2) . .
O22B W4 O18 54.5(4) . .
O22B W4 O18 86.7(4) 2 .
O21B W4 O18 55.4(4) 2 .
O21B W4 O18 82.7(4) . .
O21A W4 O18 71.8(4) 2 .
O21A W4 O18 105.3(4) . .
O22A W4 O18 104.3(4) 2 .
O22A W4 O18 69.8(4) . .
O14 W4 O18 156.8(2) . 2
O22B W4 O18 86.7(4) . 2
O22B W4 O18 54.5(4) 2 2
O21B W4 O18 82.7(4) 2 2
O21B W4 O18 55.4(4) . 2
O21A W4 O18 105.3(4) 2 2
O21A W4 O18 71.8(4) . 2
O22A W4 O18 69.8(4) 2 2
O22A W4 O18 104.3(4) . 2
O18 W4 O18 46.4(4) . 2
O23 W5 O19A 110.6(4) . .
O23 W5 O19A 110.6(4) . 2
O19A W5 O19A 138.8(8) . 2
O23 W5 O1A 112.2(3) . 2
O19A W5 O1A 74.5(5) . 2
O19A W5 O1A 90.1(5) 2 2
O23 W5 O1A 112.2(4) . .
O19A W5 O1A 90.1(5) . .
O19A W5 O1A 74.5(5) 2 .
O1A W5 O1A 135.6(7) 2 .
O23 W5 O1B 92.2(3) . .
O19A W5 O1B 86.6(5) . .
O19A W5 O1B 91.8(5) 2 .
O1A W5 O1B 153.1(5) 2 .
O1A W5 O1B 23.0(4) . .
O23 W5 O1B 92.2(3) . 2
O19A W5 O1B 91.8(5) . 2
O19A W5 O1B 86.6(5) 2 2
O1A W5 O1B 23.0(4) 2 2
O1A W5 O1B 153.1(5) . 2
O1B W5 O1B 175.7(7) . 2
O23 W5 O19B 93.3(3) . .
O19A W5 O19B 17.7(4) . .
O19A W5 O19B 155.8(6) 2 .
O1A W5 O19B 84.3(5) 2 .
O1A W5 O19B 93.2(5) . .
O1B W5 O19B 83.0(5) . .
O1B W5 O19B 96.8(5) 2 .
O23 W5 O19B 93.3(3) . 2
O19A W5 O19B 155.8(6) . 2
O19A W5 O19B 17.7(4) 2 2
O1A W5 O19B 93.2(5) 2 2
O1A W5 O19B 84.3(5) . 2
O1B W5 O19B 96.8(5) . 2
O1B W5 O19B 83.0(5) 2 2
O19B W5 O19B 173.4(6) . 2
O23 W5 O6 157.0(2) . .
O19A W5 O6 86.3(5) . .
O19A W5 O6 54.4(4) 2 .
O1A W5 O6 55.8(4) 2 .
O1A W5 O6 82.3(4) . .
O1B W5 O6 104.8(4) . .
O1B W5 O6 71.0(4) 2 .
O19B W5 O6 104.0(4) . .
O19B W5 O6 69.6(4) 2 .
O23 W5 O6 157.0(2) . 2
O19A W5 O6 54.4(4) . 2
O19A W5 O6 86.3(5) 2 2
O1A W5 O6 82.3(4) 2 2
O1A W5 O6 55.8(4) . 2
O1B W5 O6 71.0(4) . 2
O1B W5 O6 104.8(4) 2 2
O19B W5 O6 69.6(4) . 2
O19B W5 O6 104.0(4) 2 2
O6 W5 O6 46.1(5) . 2
O15 W6 O4A 110.3(4) . .
O15 W6 O21B 110.8(4) . .
O4A W6 O21B 138.9(5) . .
O15 W6 O7B 109.4(4) . .
O4A W6 O7B 94.3(5) . .
O21B W6 O7B 70.8(5) . .
O15 W6 O9A 109.3(4) . .
O4A W6 O9A 75.2(5) . .
O21B W6 O9A 92.5(4) . .
O7B W6 O9A 141.1(5) . .
O15 W6 O9B 91.8(4) . .
O4A W6 O9B 90.0(5) . .
O21B W6 O9B 90.1(4) . .
O7B W6 O9B 155.2(5) . .
O9A W6 O9B 20.0(4) . .
O15 W6 O4B 93.1(4) . .
O4A W6 O4B 18.9(4) . .
O21B W6 O4B 154.4(5) . .
O7B W6 O4B 93.1(4) . .
O9A W6 O4B 88.0(4) . .
O9B W6 O4B 98.6(4) . .
O15 W6 O7A 92.8(4) . .
O4A W6 O7A 88.9(5) . .
O21B W6 O7A 87.9(4) . .
O7B W6 O7A 20.7(4) . .
O9A W6 O7A 156.0(5) . .
O9B W6 O7A 175.4(4) . .
O4B W6 O7A 81.6(4) . .
O15 W6 O21A 92.7(4) . .
O4A W6 O21A 155.1(5) . .
O21B W6 O21A 21.1(4) . .
O7B W6 O21A 86.6(4) . .
O9A W6 O21A 88.5(4) . .
O9B W6 O21A 79.5(4) . .
O4B W6 O21A 173.9(4) . .
O7A W6 O21A 99.8(4) . .
O15 W6 O18 156.4(3) . 2
O4A W6 O18 85.4(4) . 2
O21B W6 O18 56.2(4) . 2
O7B W6 O18 85.9(4) . 2
O9A W6 O18 56.4(4) . 2
O9B W6 O18 70.1(4) . 2
O4B W6 O18 104.2(4) . 2
O7A W6 O18 105.3(4) . 2
O21A W6 O18 69.8(3) . 2
O15 W6 O13 156.8(3) . .
O4A W6 O13 56.3(4) . .
O21B W6 O13 84.4(4) . .
O7B W6 O13 57.8(4) . .
O9A W6 O13 86.6(4) . .
O9B W6 O13 106.1(4) . .
O4B W6 O13 70.0(4) . .
O7A W6 O13 69.6(4) . .
O21A W6 O13 104.8(4) . .
O18 W6 O13 46.8(3) 2 .
O17 W7 O11A 110.6(4) . .
O17 W7 O8A 109.8(4) . .
O11A W7 O8A 93.4(4) . .
O17 W7 O1A 110.9(4) . .
O11A W7 O1A 138.4(5) . .
O8A W7 O1A 70.0(5) . .
O17 W7 O2B 110.8(4) . 2
O11A W7 O2B 74.8(5) . 2
O8A W7 O2B 139.3(5) . 2
O1A W7 O2B 93.1(5) . 2
O17 W7 O8B 92.0(4) . .
O11A W7 O8B 88.8(4) . .
O8A W7 O8B 21.5(4) . .
O1A W7 O8B 87.1(5) . .
O2B W7 O8B 155.3(5) 2 .
O17 W7 O2A 93.5(4) . 2
O11A W7 O2A 87.8(4) . 2
O8A W7 O2A 154.5(5) . 2
O1A W7 O2A 92.4(4) . 2
O2B W7 O2A 19.0(4) 2 2
O8B W7 O2A 174.3(4) . 2
O17 W7 O11B 93.1(4) . .
O11A W7 O11B 19.1(4) . .
O8A W7 O11B 92.5(4) . .
O1A W7 O11B 153.8(5) . .
O2B W7 O11B 87.9(4) 2 .
O8B W7 O11B 81.4(4) . .
O2A W7 O11B 96.7(4) 2 .
O17 W7 O1B 93.7(4) . .
O11A W7 O1B 153.8(5) . .
O8A W7 O1B 87.2(5) . .
O1A W7 O1B 21.3(4) . .
O2B W7 O1B 87.8(4) 2 .
O8B W7 O1B 100.4(4) . .
O2A W7 O1B 80.8(4) 2 .
O11B W7 O1B 172.9(4) . .
O17 W7 O6 156.8(3) . 2
O11A W7 O6 85.5(4) . 2
O8A W7 O6 84.8(4) . 2
O1A W7 O6 56.1(4) . 2
O2B W7 O6 56.0(4) 2 2
O8B W7 O6 105.4(4) . 2
O2A W7 O6 69.9(4) 2 2
O11B W7 O6 104.5(4) . 2
O1B W7 O6 68.4(4) . 2
O17 W7 O3 155.7(3) . .
O11A W7 O3 55.6(4) . .
O8A W7 O3 56.6(4) . .
O1A W7 O3 84.5(4) . .
O2B W7 O3 86.0(4) 2 .
O8B W7 O3 69.4(4) . .
O2A W7 O3 104.9(4) 2 .
O11B W7 O3 69.4(4) . .
O1B W7 O3 104.7(4) . .
O6 W7 O3 47.5(3) 2 .
N2 Ag1 N3 176.9(3) . .
N5 Ag2 N6 179.5(3) . .
C24 N1 C4 107.6(7) . .
C24 N1 C9 126.1(7) . .
C4 N1 C9 126.3(7) . .
C1 N2 C2 105.6(7) . .
C1 N2 Ag1 125.3(6) . .
C2 N2 Ag1 129.0(6) . .
C24 N3 C3 106.1(7) . .
C24 N3 Ag1 125.3(6) . .
C3 N3 Ag1 128.3(6) . .
C1 N4 C12 107.0(7) . .
C1 N4 C10 125.5(7) . .
C12 N4 C10 127.5(7) . .
C15 N5 C14 104.1(8) . .
C15 N5 Ag2 128.0(6) . .
C14 N5 Ag2 127.7(6) . .
C27 N6 C25 105.4(8) 5_556 .
C27 N6 Ag2 129.5(7) 5_556 .
C25 N6 Ag2 124.7(6) . .
C15 N7 C13 106.5(8) . .
C15 N7 C20 126.3(8) . .
C13 N7 C20 126.3(8) . .
C27 N8 C26 107.4(8) . .
C27 N8 C17 126.1(9) . .
C26 N8 C17 126.5(9) . .
O1B O1A W7 99.0(14) . .
O1B O1A W5 80.2(13) . .
W7 O1A W5 146.2(6) . .
O1A O1B W5 76.7(13) . .
O1A O1B W7 59.7(12) . .
W5 O1B W7 125.4(6) . .
O2B O2A W3 72.4(14) . .
O2B O2A W7 58.7(13) . 2
W3 O2A W7 122.2(6) . 2
O2A O2B W7 102.3(15) . 2
O2A O2B W3 87.2(14) . .
W7 O2B W3 147.0(6) 2 .
Si1 O3 O18 56.2(4) . .
Si1 O3 W2 123.5(4) . .
O18 O3 W2 67.4(4) . .
Si1 O3 W1 121.8(4) . .
O18 O3 W1 132.3(5) . .
W2 O3 W1 96.2(3) . .
Si1 O3 W7 119.3(4) . .
O18 O3 W7 130.1(5) . .
W2 O3 W7 94.8(3) . .
W1 O3 W7 94.2(3) . .
O4B O4A W6 105.4(15) . .
O4B O4A W3 83.8(13) . .
W6 O4A W3 148.4(7) . .
O4A O4B W3 75.8(13) . .
O4A O4B W6 55.7(12) . .
W3 O4B W6 123.4(6) . .
O5B O5A W3 73.1(16) . .
O5B O5A W1 54.1(15) . .
W3 O5A W1 123.3(6) . .
O5A O5B W1 109.3(18) . .
O5A O5B W3 88.2(17) . .
W1 O5B W3 152.3(7) . .
Si1 O6 W3 123.5(5) . .
Si1 O6 W5 121.7(5) . .
W3 O6 W5 95.2(3) . .
Si1 O6 W7 119.8(5) . 2
W3 O6 W7 95.1(3) . 2
W5 O6 W7 94.5(3) . 2
O7B O7A W1 76.3(12) . .
O7B O7A W6 60.4(12) . .
W1 O7A W6 124.0(5) . .
O7A O7B W6 98.9(13) . .
O7A O7B W1 81.9(12) . .
W6 O7B W1 143.7(6) . .
O8B O8A W7 99.3(13) . .
O8B O8A W1 82.0(12) . .
W7 O8A W1 145.4(6) . .
O8A O8B W1 75.1(12) . .
O8A O8B W7 59.3(11) . .
W1 O8B W7 123.3(5) . .
O9B O9A W6 98.0(14) . .
O9B O9A W2 89.9(13) . 2
W6 O9A W2 146.6(6) . 2
O9A O9B W2 69.4(12) . 2
O9A O9B W6 62.0(12) . .
W2 O9B W6 122.1(6) 2 .
O11B O11A W7 107.4(13) . .
O11B O11A W2 81.6(12) . .
W7 O11A W2 149.0(6) . .
O11A O11B W2 77.3(12) . .
O11A O11B W7 53.5(11) . .
W2 O11B W7 123.0(6) . .
O12B O12A W1 107.8(17) . .
O12B O12A W2 86.2(16) . .
W1 O12A W2 148.0(6) . .
O12A O12B W2 74.5(15) . .
O12A O12B W1 54.8(14) . .
W2 O12B W1 122.1(6) . .
Si1 O13 W1 122.6(5) . .
Si1 O13 W3 123.2(5) . .
W1 O13 W3 95.2(3) . .
Si1 O13 W6 120.3(5) . .
W1 O13 W6 94.0(3) . .
W3 O13 W6 94.2(3) . .
O16B O16A W1 83(2) . .
O16A O16B W1 80(2) . .
Si1 O18 O3 56.5(4) . .
Si1 O18 W2 124.1(5) . .
O3 O18 W2 67.7(4) . .
Si1 O18 W4 121.1(5) . .
O3 O18 W4 131.1(5) . .
W2 O18 W4 95.6(3) . .
Si1 O18 W6 119.7(5) . 2
O3 O18 W6 131.4(5) . 2
W2 O18 W6 95.1(3) . 2
W4 O18 W6 94.2(3) . 2
O19B O19A W5 109.2(16) . .
O19B O19A W3 85.9(15) . 2
W5 O19A W3 151.7(7) . 2
O19A O19B W3 73.7(15) . 2
O19A O19B W5 53.1(14) . .
W3 O19B W5 121.9(6) 2 .
O21B O21A W4 75.8(11) . .
O21B O21A W6 56.9(11) . .
W4 O21A W6 123.5(5) . .
O21A O21B W6 102.0(13) . .
O21A O21B W4 81.4(11) . .
W6 O21B W4 148.0(6) . .
O22B O22A W2 71.6(15) . .
O22B O22A W4 56.3(14) . .
W2 O22A W4 122.8(6) . .
O22A O22B W4 106.0(16) . .
O22A O22B W2 89.4(16) . .
W4 O22B W2 151.0(7) . .
N2 C1 N4 111.5(8) . .
C12 C2 N2 109.8(8) . .
C4 C3 N3 108.7(8) . .
C3 C4 N1 106.6(8) . .
C6 C5 C11 119.6(8) 1_545 1_545
C6 C5 C10 122.4(7) 1_545 .
C11 C5 C10 117.9(7) 1_545 .
C7 C6 C5 120.9(9) . 1_565
C6 C7 C28 120.2(9) . .
C28 C8 C11 120.3(8) . .
N1 C9 C11 114.6(7) . .
N4 C10 C5 114.4(7) . .
C5 C11 C8 118.8(7) 1_565 .
C5 C11 C9 118.6(7) 1_565 .
C8 C11 C9 122.6(7) . .
C2 C12 N4 106.2(8) . .
C14 C13 N7 105.9(9) . .
C13 C14 N5 111.1(9) . .
N5 C15 N7 112.3(8) . .
C18 C16 C19 119.4(10) . .
C18 C16 C17 122.0(10) . .
C19 C16 C17 118.5(12) . .
N8 C17 C16 109.3(8) . .
C16 C18 C21 118.2(10) . .
C16 C18 C20 124.0(10) . .
C21 C18 C20 117.8(11) . .
C23 C19 C16 122.4(12) . .
C18 C20 N7 111.8(8) . .
C18 C21 C22 120.4(11) . .
C23 C22 C21 120.6(11) . .
C19 C23 C22 118.9(11) . .
N3 C24 N1 111.1(7) . .
C26 C25 N6 110.0(8) 5_556 .
C25 C26 N8 105.6(9) 5_556 .
N8 C27 N6 111.6(9) . 5_556
C7 C28 C8 120.2(9) . .

loop_
_geom_bond_atom_site_label_1
_geom_bond_atom_site_label_2
_geom_bond_distance
_geom_bond_site_symmetry_2
Si1 O13 1.598(9) 2
Si1 O13 1.598(9) .
Si1 O6 1.628(10) 2
Si1 O6 1.628(10) .
Si1 O18 1.626(9) .
Si1 O18 1.626(9) 2
Si1 O3 1.632(9) .
Si1 O3 1.632(9) 2
W1 O16A 1.679(12) .
W1 O16B 1.693(12) .
W1 O5B 1.766(11) .
W1 O12A 1.772(10) .
W1 O8A 1.891(10) .
W1 O7B 1.909(10) .
W1 O8B 1.938(10) .
W1 O7A 1.946(10) .
W1 O12B 2.066(12) .
W1 O5A 2.059(11) .
W1 O3 2.373(8) .
W1 O13 2.390(9) .
W2 O20 1.670(6) .
W2 O9A 1.859(10) 2
W2 O22B 1.879(11) .
W2 O12A 1.896(10) .
W2 O11A 1.919(9) .
W2 O11B 1.946(10) .
W2 O12B 1.964(11) .
W2 O9B 1.986(10) 2
W2 O22A 1.980(10) .
W2 O18 2.359(9) .
W2 O3 2.364(9) .
W3 O10 1.681(7) .
W3 O2B 1.875(10) .
W3 O5B 1.869(11) .
W3 O19A 1.857(11) 2
W3 O19B 1.930(11) 2
W3 O4A 1.915(10) .
W3 O5A 1.952(11) .
W3 O4B 1.963(10) .
W3 O2A 1.965(11) .
W3 O6 2.357(9) .
W3 O13 2.389(9) .
W4 O14 1.650(8) .
W4 O22B 1.769(11) .
W4 O22B 1.769(11) 2
W4 O21B 1.905(10) 2
W4 O21B 1.905(10) .
W4 O21A 1.943(10) 2
W4 O21A 1.943(10) .
W4 O22A 2.043(11) 2
W4 O22A 2.043(11) .
W4 O18 2.408(9) .
W4 O18 2.408(9) 2
W5 O23 1.672(8) .
W5 O19A 1.770(11) .
W5 O19A 1.770(11) 2
W5 O1A 1.891(11) 2
W5 O1A 1.891(11) .
W5 O1B 1.914(11) .
W5 O1B 1.914(11) 2
W5 O19B 2.091(11) .
W5 O19B 2.091(11) 2
W5 O6 2.402(9) .
W5 O6 2.402(9) 2
W6 O15 1.680(5) .
W6 O4A 1.754(10) .
W6 O21B 1.770(10) .
W6 O7B 1.799(10) .
W6 O9A 1.818(10) .
W6 O9B 2.038(11) .
W6 O4B 2.047(11) .
W6 O7A 2.044(10) .
W6 O21A 2.067(10) .
W6 O18 2.415(9) 2
W6 O13 2.428(9) .
W7 O17 1.643(6) .
W7 O11A 1.739(9) .
W7 O8A 1.790(10) .
W7 O1A 1.808(11) .
W7 O2B 1.800(10) 2
W7 O8B 2.056(10) .
W7 O2A 2.059(10) 2
W7 O11B 2.065(10) .
W7 O1B 2.068(11) .
W7 O6 2.417(10) 2
W7 O3 2.424(9) .
Ag1 N2 2.086(7) .
Ag1 N3 2.084(7) .
Ag2 N5 2.101(8) .
Ag2 N6 2.135(7) .
N1 C24 1.341(9) .
N1 C4 1.366(10) .
N1 C9 1.464(9) .
N2 C1 1.319(10) .
N2 C2 1.368(12) .
N3 C24 1.313(10) .
N3 C3 1.388(11) .
N4 C1 1.334(10) .
N4 C12 1.375(11) .
N4 C10 1.459(10) .
N5 C15 1.316(10) .
N5 C14 1.367(12) .
N6 C27 1.306(11) 5_556
N6 C25 1.358(11) .
N7 C15 1.339(11) .
N7 C13 1.367(12) .
N7 C20 1.494(11) .
N8 C27 1.321(11) .
N8 C26 1.361(12) .
N8 C17 1.498(12) .
O1A O1B 0.760(12) .
O2A O2B 0.687(12) .
O2A W7 2.059(10) 2
O2B W7 1.800(10) 2
O3 O18 1.806(12) .
O4A O4B 0.688(12) .
O5A O5B 0.625(12) .
O6 W7 2.417(10) 2
O7A O7B 0.730(11) .
O8A O8B 0.762(12) .
O9A O9B 0.703(12) .
O9A W2 1.859(10) 2
O9B W2 1.986(10) 2
O11A O11B 0.709(12) .
O12A O12B 0.651(13) .
O16A O16B 0.519(16) .
O18 W6 2.415(9) 2
O19A O19B 0.674(13) .
O19A W3 1.857(11) 2
O19B W3 1.930(11) 2
O21A O21B 0.761(11) .
O22A O22B 0.645(12) .
C2 C12 1.346(13) .
C3 C4 1.354(12) .
C5 C6 1.379(11) 1_545
C5 C11 1.397(11) 1_545
C5 C10 1.508(12) .
C6 C7 1.383(13) .
C6 C5 1.379(11) 1_565
C7 C28 1.362(13) .
C8 C28 1.388(12) .
C8 C11 1.401(12) .
C9 C11 1.506(11) .
C11 C5 1.397(11) 1_565
C13 C14 1.337(13) .
C16 C18 1.384(15) .
C16 C19 1.384(15) .
C16 C17 1.515(15) .
C18 C21 1.391(14) .
C18 C20 1.483(14) .
C19 C23 1.365(14) .
C21 C22 1.403(15) .
C22 C23 1.346(16) .
C25 C26 1.342(13) 5_556
C26 C25 1.342(13) 5_556
C27 N6 1.306(11) 5_556
